data_4032630
loop_
_publ_author_name
'Trammell, Rachel'
'See, Yi Yang'
'Herrmann, Aaron T.'
'Xie, Nan'
'D\'iaz, Daniel E'
'Siegler, Maxime A.'
'Baran, Phil S.'
'Garcia-Bosch, Isaac'

_publ_section_title
;
 Decoding the Mechanism of Intramolecular Cu-Directed Hydroxylation of
 sp(3) C-H Bonds.
;
_journal_issue 15
_journal_name_full 'The Journal of organic chemistry'
_journal_page_first 7887
_journal_page_last 7904
_journal_paper_doi 10.1021/acs.joc.7b01069
_journal_volume 82
_journal_year 2017
_chemical_absolute_configuration ad
_chemical_formula_moiety 'C18 H25 Cu N3, F6 P'
_chemical_formula_sum 'C18 H25 Cu F6 N3 P'
_chemical_formula_weight 491.92
_space_group_crystal_system monoclinic
_space_group_IT_number 4
_space_group_name_Hall 'P 2yb'
_space_group_name_H-M_alt 'P 1 21 1'
_symmetry_space_group_name_Hall 'P 2yb'
_symmetry_space_group_name_H-M 'P 1 21 1'
_atom_sites_solution_hydrogens geom
_atom_sites_solution_primary direct
_atom_sites_solution_secondary difmap
_audit_creation_method SHELXL-2014/7
_cell_angle_alpha 90
_cell_angle_beta 105.677(4)
_cell_angle_gamma 90
_cell_formula_units_Z 2
_cell_length_a 11.5380(4)
_cell_length_b 7.1373(3)
_cell_length_c 13.3704(5)
_cell_measurement_reflns_used 3430
_cell_measurement_temperature 110(2)
_cell_measurement_theta_max 71.57
_cell_measurement_theta_min 3.97
_cell_volume 1060.10(7)
_computing_cell_refinement
;
CrysAlisPro, Agilent Technologies,
Version 1.171.36.32 (release 02-08-2013 CrysAlis171 .NET)
(compiled Aug  2 2013,16:46:58)
;
_computing_data_collection
;
CrysAlisPro, Agilent Technologies,
Version 1.171.36.32 (release 02-08-2013 CrysAlis171 .NET)
(compiled Aug  2 2013,16:46:58)
;
_computing_data_reduction
;
CrysAlisPro, Agilent Technologies,
Version 1.171.36.32 (release 02-08-2013 CrysAlis171 .NET)
(compiled Aug  2 2013,16:46:58)
;
_computing_molecular_graphics 'SHELXTL v6.10 (Sheldrick, 2008)'
_computing_publication_material 'SHELXTL v6.10 (Sheldrick, 2008)'
_computing_structure_refinement 'SHELXL-2014/7 (Sheldrick, 2015)'
_computing_structure_solution 'SHELXS-2014/7 (Sheldrick, 2015)'
_diffrn_ambient_temperature 110(2)
_diffrn_measured_fraction_theta_full 1.000
_diffrn_measured_fraction_theta_max 0.998
_diffrn_measurement_device_type 'SuperNova, Dual, Cu at zero, Atlas'
_diffrn_measurement_method '\w scans'
_diffrn_radiation_monochromator mirror
_diffrn_radiation_source 'SuperNova (Cu) X-ray Source'
_diffrn_radiation_type CuK\a
_diffrn_radiation_wavelength 1.54178
_diffrn_reflns_av_R_equivalents 0.0187
_diffrn_reflns_av_unetI/netI 0.0247
_diffrn_reflns_Laue_measured_fraction_full 1.000
_diffrn_reflns_Laue_measured_fraction_max 0.998
_diffrn_reflns_limit_h_max 14
_diffrn_reflns_limit_h_min -14
_diffrn_reflns_limit_k_max 8
_diffrn_reflns_limit_k_min -8
_diffrn_reflns_limit_l_max 14
_diffrn_reflns_limit_l_min -16
_diffrn_reflns_number 6911
_diffrn_reflns_point_group_measured_fraction_full 1.000
_diffrn_reflns_point_group_measured_fraction_max 0.999
_diffrn_reflns_theta_full 67.679
_diffrn_reflns_theta_max 71.848
_diffrn_reflns_theta_min 3.433
_exptl_absorpt_coefficient_mu 2.734
_exptl_absorpt_correction_T_max 0.939
_exptl_absorpt_correction_T_min 0.704
_exptl_absorpt_correction_type analytical
_exptl_absorpt_process_details
;
CrysAlisPro, Agilent Technologies,
Version 1.171.36.32 (release 02-08-2013 CrysAlis171 .NET)
(compiled Aug  2 2013,16:46:58)
Analytical numeric absorption correction using a multifaceted crystal
            model based on expressions derived by R.C. Clark & J.S. Reid.
(Clark, R. C. & Reid, J. S. (1995). Acta Cryst. A51, 887-897)
;
_exptl_crystal_colour colorless
_exptl_crystal_density_diffrn 1.541
_exptl_crystal_description 'irregular plate'
_exptl_crystal_F_000 504
_exptl_crystal_size_max 0.21
_exptl_crystal_size_mid 0.14
_exptl_crystal_size_min 0.03
_refine_diff_density_max 0.508
_refine_diff_density_min -0.399
_refine_diff_density_rms 0.049
_refine_ls_abs_structure_details
;
 Refined as an inversion twin.
;
_refine_ls_abs_structure_Flack -0.02(4)
_refine_ls_extinction_method none
_refine_ls_goodness_of_fit_ref 1.067
_refine_ls_hydrogen_treatment constr
_refine_ls_matrix_type full
_refine_ls_number_parameters 267
_refine_ls_number_reflns 3569
_refine_ls_number_restraints 1
_refine_ls_restrained_S_all 1.067
_refine_ls_R_factor_all 0.0381
_refine_ls_R_factor_gt 0.0347
_refine_ls_shift/su_max 0.001
_refine_ls_shift/su_mean 0.000
_refine_ls_structure_factor_coef Fsqd
_refine_ls_weighting_details 'w=1/[\s^2^(Fo^2^)+(0.0556P)^2^+0.2594P] where P=(Fo^2^+2Fc^2^)/3'
_refine_ls_weighting_scheme calc
_refine_ls_wR_factor_gt 0.0937
_refine_ls_wR_factor_ref 0.0971
_reflns_Friedel_coverage 0.843
_reflns_Friedel_fraction_full 1.000
_reflns_Friedel_fraction_max 0.999
_reflns_number_gt 3302
_reflns_number_total 3569
_reflns_threshold_expression 'I > 2\s(I)'
_cod_data_source_file jo7b01069_si_006.cif
_cod_data_source_block S1_Cu_I
_cod_depositor_comments 'Adding full bibliography for 4032630--4032633.cif.'
_cod_database_code 4032630
_shelx_shelxl_version_number 2014/7
_shelx_space_group_comment
;
The symmetry employed for this shelxl refinement is uniquely defined
by the following loop, which should always be used as a source of
symmetry information in preference to the above space-group names.
They are only intended as comments.
;

loop_
_space_group_symop_operation_xyz
'x, y, z'
'-x, y+1/2, -z'

loop_
_atom_site_label
_atom_site_type_symbol
_atom_site_fract_x
_atom_site_fract_y
_atom_site_fract_z
_atom_site_U_iso_or_equiv
_atom_site_adp_type
_atom_site_occupancy
_atom_site_site_symmetry_order
_atom_site_calc_flag
_atom_site_refinement_flags_posn
_atom_site_refinement_flags_adp
Cu1 Cu 0.47356(4) 0.29013(12) 0.15035(4) 0.04480(17) Uani 1 1 d . .
C1 C 0.4650(4) 0.2942(11) -0.0806(3) 0.0562(9) Uani 1 1 d . .
H1 H 0.3797 0.2988 -0.0951 0.067 Uiso 1 1 calc R U
C2 C 0.5166(4) 0.2974(13) -0.1621(3) 0.0617(11) Uani 1 1 d . .
H2 H 0.4678 0.3022 -0.2317 0.074 Uiso 1 1 calc R U
C3 C 0.6407(4) 0.2935(12) -0.1410(3) 0.0584(10) Uani 1 1 d . .
H3 H 0.6786 0.3008 -0.1957 0.070 Uiso 1 1 calc R U
C4 C 0.7088(4) 0.2789(12) -0.0388(3) 0.0537(10) Uani 1 1 d . .
H4 H 0.7940 0.2686 -0.0224 0.064 Uiso 1 1 calc R U
C5 C 0.6503(3) 0.2795(10) 0.0392(2) 0.0428(8) Uani 1 1 d . .
C6 C 0.7229(3) 0.2682(12) 0.1516(3) 0.0510(12) Uani 1 1 d . .
H6A H 0.7640 0.1453 0.1641 0.061 Uiso 1 1 calc R U
H6B H 0.7855 0.3669 0.1653 0.061 Uiso 1 1 calc R U
C7 C 0.7056(3) 0.3049(7) 0.3198(2) 0.0326(7) Uani 1 1 d . .
C8 C 0.8408(3) 0.2978(10) 0.3658(2) 0.0392(7) Uani 1 1 d . .
H8A H 0.8817 0.3969 0.3363 0.047 Uiso 1 1 calc R U
H8B H 0.8738 0.1741 0.3542 0.047 Uiso 1 1 calc R U
C9 C 0.8533(3) 0.3320(6) 0.4821(3) 0.0396(10) Uani 1 1 d . .
H9 H 0.9318 0.2907 0.5297 0.048 Uiso 1 1 calc R U
C10 C 0.7421(3) 0.2323(5) 0.4989(3) 0.0370(8) Uani 1 1 d . .
C11 C 0.7432(6) 0.0204(6) 0.4808(4) 0.0559(12) Uani 1 1 d . .
H11A H 0.7416 -0.0041 0.4083 0.084 Uiso 1 1 calc R U
H11B H 0.6723 -0.0364 0.4957 0.084 Uiso 1 1 calc R U
H11C H 0.8163 -0.0339 0.5268 0.084 Uiso 1 1 calc R U
C12 C 0.7215(4) 0.2652(9) 0.6064(3) 0.0463(10) Uani 1 1 d . .
H12A H 0.7862 0.2053 0.6597 0.069 Uiso 1 1 calc R U
H12B H 0.6439 0.2111 0.6080 0.069 Uiso 1 1 calc R U
H12C H 0.7211 0.4000 0.6200 0.069 Uiso 1 1 calc R U
C13 C 0.8236(4) 0.5404(6) 0.4910(3) 0.0443(9) Uani 1 1 d . .
H13A H 0.8680 0.6206 0.4535 0.053 Uiso 1 1 calc R U
H13B H 0.8427 0.5806 0.5645 0.053 Uiso 1 1 calc R U
C14 C 0.6862(4) 0.5470(6) 0.4391(3) 0.0433(9) Uani 1 1 d . .
H14A H 0.6676 0.6271 0.3763 0.052 Uiso 1 1 calc R U
H14B H 0.6424 0.5956 0.4879 0.052 Uiso 1 1 calc R U
C15 C 0.6522(3) 0.3392(5) 0.4102(3) 0.0357(9) Uani 1 1 d . .
C16 C 0.5194(3) 0.2978(12) 0.3922(3) 0.0534(10) Uani 1 1 d . .
H16A H 0.4722 0.3846 0.3401 0.080 Uiso 1 1 calc R U
H16B H 0.4972 0.3131 0.4575 0.080 Uiso 1 1 calc R U
H16C H 0.5028 0.1688 0.3673 0.080 Uiso 1 1 calc R U
C17 C 0.0820(3) 0.2753(13) 0.1279(3) 0.0573(11) Uani 1 1 d . .
H17A H 0.0544 0.1451 0.1176 0.086 Uiso 1 1 calc R U
H17B H 0.0404 0.3504 0.0675 0.086 Uiso 1 1 calc R U
H17C H 0.0643 0.3257 0.1904 0.086 Uiso 1 1 calc R U
C18 C 0.2116(3) 0.2825(10) 0.1403(3) 0.0451(8) Uani 1 1 d . .
N1 N 0.5310(3) 0.2850(8) 0.0190(2) 0.0447(6) Uani 1 1 d . .
N2 N 0.6480(2) 0.2913(8) 0.2245(2) 0.0365(5) Uani 1 1 d . .
N3 N 0.3121(2) 0.2865(10) 0.1500(2) 0.0476(7) Uani 1 1 d . .
P1 P 0.93649(8) 0.7777(3) 0.18091(6) 0.0468(2) Uani 1 1 d . .
F1 F 0.8166(2) 0.7785(9) 0.21982(19) 0.0747(9) Uani 1 1 d . .
F2 F 0.8817(3) 0.6167(6) 0.0982(3) 0.0648(9) Uani 1 1 d . .
F3 F 1.05607(19) 0.7788(7) 0.14226(16) 0.0544(6) Uani 1 1 d . .
F4 F 0.9915(3) 0.9388(5) 0.2629(2) 0.0570(8) Uani 1 1 d . .
F5 F 0.8785(3) 0.9325(5) 0.0952(2) 0.0592(9) Uani 1 1 d . .
F6 F 0.9941(3) 0.6213(5) 0.2651(3) 0.0558(8) Uani 1 1 d . .

loop_
_atom_site_aniso_label
_atom_site_aniso_U_11
_atom_site_aniso_U_22
_atom_site_aniso_U_33
_atom_site_aniso_U_23
_atom_site_aniso_U_13
_atom_site_aniso_U_12
Cu1 0.0312(2) 0.0600(3) 0.0413(3) -0.0006(4) 0.00650(19) 0.0001(4)
C1 0.055(2) 0.061(2) 0.0418(19) -0.007(3) -0.0037(16) -0.002(3)
C2 0.089(3) 0.061(3) 0.0252(15) -0.004(3) -0.0030(17) -0.008(4)
C3 0.078(3) 0.069(3) 0.0281(16) -0.003(3) 0.0135(17) 0.000(4)
C4 0.0560(19) 0.077(3) 0.0295(16) -0.004(3) 0.0136(14) -0.003(3)
C5 0.0477(16) 0.053(2) 0.0267(14) -0.001(3) 0.0082(12) -0.001(3)
C6 0.0356(15) 0.094(4) 0.0242(14) 0.003(3) 0.0088(12) 0.006(3)
C7 0.0336(13) 0.0360(18) 0.0308(14) 0.001(2) 0.0131(11) 0.0000(18)
C8 0.0322(13) 0.058(2) 0.0288(14) 0.000(3) 0.0106(11) 0.002(2)
C9 0.0349(15) 0.057(3) 0.0265(15) 0.0010(16) 0.0078(12) -0.0015(15)
C10 0.0457(19) 0.039(2) 0.0284(16) -0.0003(14) 0.0139(14) 0.0014(14)
C11 0.089(4) 0.037(2) 0.045(3) 0.004(2) 0.023(2) 0.000(2)
C12 0.0530(18) 0.059(3) 0.0308(15) -0.003(2) 0.0177(14) -0.004(2)
C13 0.050(2) 0.045(2) 0.0347(19) -0.0017(19) 0.0066(16) -0.0110(19)
C14 0.052(2) 0.040(2) 0.035(2) -0.0030(19) 0.0071(17) 0.0067(18)
C15 0.0332(16) 0.045(2) 0.0304(16) -0.0033(15) 0.0107(13) -0.0005(13)
C16 0.0349(15) 0.089(3) 0.0407(17) -0.014(3) 0.0178(13) -0.008(3)
C17 0.0367(16) 0.088(3) 0.0487(19) 0.004(4) 0.0145(15) 0.000(3)
C18 0.0412(17) 0.059(2) 0.0345(15) 0.001(3) 0.0089(13) 0.001(3)
N1 0.0463(14) 0.0549(17) 0.0292(13) -0.005(3) 0.0038(11) -0.004(3)
N2 0.0315(11) 0.0497(15) 0.0298(12) -0.001(2) 0.0107(9) 0.001(2)
N3 0.0339(13) 0.067(2) 0.0396(14) -0.001(3) 0.0060(11) 0.000(3)
P1 0.0407(4) 0.0690(7) 0.0299(4) -0.0004(8) 0.0082(3) 0.0006(7)
F1 0.0447(11) 0.134(3) 0.0476(12) 0.011(3) 0.0167(10) 0.005(3)
F2 0.062(2) 0.079(2) 0.046(2) -0.0085(18) 0.0012(15) -0.0114(17)
F3 0.0482(10) 0.0769(16) 0.0411(10) 0.002(2) 0.0169(8) 0.0027(19)
F4 0.063(2) 0.070(2) 0.0337(16) -0.0058(15) 0.0063(15) -0.0001(16)
F5 0.061(2) 0.082(2) 0.0317(16) 0.0041(16) 0.0081(14) 0.0180(17)
F6 0.0545(19) 0.0679(19) 0.0432(18) 0.0091(16) 0.0101(15) -0.0072(15)

loop_
_atom_type_symbol
_atom_type_description
_atom_type_scat_dispersion_real
_atom_type_scat_dispersion_imag
_atom_type_scat_source
C C 0.0181 0.0091 'International Tables Vol C Tables 4.2.6.8 and 6.1.1.4'
H H 0.0000 0.0000 'International Tables Vol C Tables 4.2.6.8 and 6.1.1.4'
N N 0.0311 0.0180 'International Tables Vol C Tables 4.2.6.8 and 6.1.1.4'
F F 0.0727 0.0534 'International Tables Vol C Tables 4.2.6.8 and 6.1.1.4'
P P 0.2955 0.4335 'International Tables Vol C Tables 4.2.6.8 and 6.1.1.4'
Cu Cu -1.9646 0.5888 'International Tables Vol C Tables 4.2.6.8 and 6.1.1.4'

loop_
_geom_angle_atom_site_label_1
_geom_angle_atom_site_label_2
_geom_angle_atom_site_label_3
_geom_angle
N3 Cu1 N2 151.46(12)
N3 Cu1 N1 123.77(12)
N2 Cu1 N1 84.74(11)
N1 C1 C2 122.3(4)
N1 C1 H1 118.9
C2 C1 H1 118.9
C1 C2 C3 118.9(3)
C1 C2 H2 120.5
C3 C2 H2 120.5
C2 C3 C4 118.9(4)
C2 C3 H3 120.5
C4 C3 H3 120.5
C3 C4 C5 118.7(4)
C3 C4 H4 120.7
C5 C4 H4 120.7
N1 C5 C4 122.4(3)
N1 C5 C6 117.9(3)
C4 C5 C6 119.7(3)
N2 C6 C5 112.6(3)
N2 C6 H6A 109.1
C5 C6 H6A 109.1
N2 C6 H6B 109.1
C5 C6 H6B 109.1
H6A C6 H6B 107.8
N2 C7 C8 127.3(3)
N2 C7 C15 126.6(3)
C8 C7 C15 106.1(3)
C7 C8 C9 102.1(3)
C7 C8 H8A 111.3
C9 C8 H8A 111.3
C7 C8 H8B 111.3
C9 C8 H8B 111.3
H8A C8 H8B 109.2
C10 C9 C13 102.9(3)
C10 C9 C8 102.7(3)
C13 C9 C8 105.6(4)
C10 C9 H9 114.7
C13 C9 H9 114.7
C8 C9 H9 114.7
C11 C10 C9 113.0(4)
C11 C10 C12 107.9(4)
C9 C10 C12 114.4(3)
C11 C10 C15 113.4(4)
C9 C10 C15 94.2(3)
C12 C10 C15 113.6(3)
C10 C11 H11A 109.5
C10 C11 H11B 109.5
H11A C11 H11B 109.5
C10 C11 H11C 109.5
H11A C11 H11C 109.5
H11B C11 H11C 109.5
C10 C12 H12A 109.5
C10 C12 H12B 109.5
H12A C12 H12B 109.5
C10 C12 H12C 109.5
H12A C12 H12C 109.5
H12B C12 H12C 109.5
C9 C13 C14 102.6(3)
C9 C13 H13A 111.3
C14 C13 H13A 111.3
C9 C13 H13B 111.3
C14 C13 H13B 111.3
H13A C13 H13B 109.2
C13 C14 C15 103.9(3)
C13 C14 H14A 111.0
C15 C14 H14A 111.0
C13 C14 H14B 111.0
C15 C14 H14B 111.0
H14A C14 H14B 109.0
C16 C15 C7 116.9(3)
C16 C15 C10 117.7(4)
C7 C15 C10 101.4(3)
C16 C15 C14 113.7(4)
C7 C15 C14 102.8(3)
C10 C15 C14 102.0(3)
C15 C16 H16A 109.5
C15 C16 H16B 109.5
H16A C16 H16B 109.5
C15 C16 H16C 109.5
H16A C16 H16C 109.5
H16B C16 H16C 109.5
C18 C17 H17A 109.5
C18 C17 H17B 109.5
H17A C17 H17B 109.5
C18 C17 H17C 109.5
H17A C17 H17C 109.5
H17B C17 H17C 109.5
N3 C18 C17 179.4(8)
C5 N1 C1 118.7(3)
C5 N1 Cu1 112.7(2)
C1 N1 Cu1 128.5(3)
C7 N2 C6 115.5(3)
C7 N2 Cu1 133.1(2)
C6 N2 Cu1 111.4(2)
C18 N3 Cu1 173.8(3)
F6 P1 F4 90.40(13)
F6 P1 F3 89.99(19)
F4 P1 F3 90.0(2)
F6 P1 F2 89.8(2)
F4 P1 F2 179.7(2)
F3 P1 F2 89.7(2)
F6 P1 F5 179.2(2)
F4 P1 F5 90.4(2)
F3 P1 F5 89.75(19)
F2 P1 F5 89.45(15)
F6 P1 F1 90.3(2)
F4 P1 F1 89.6(2)
F3 P1 F1 179.5(3)
F2 P1 F1 90.7(2)
F5 P1 F1 90.0(2)

loop_
_geom_bond_atom_site_label_1
_geom_bond_atom_site_label_2
_geom_bond_distance
Cu1 N3 1.862(3)
Cu1 N2 1.989(2)
Cu1 N1 2.038(3)
C1 N1 1.345(4)
C1 C2 1.377(6)
C1 H1 0.9500
C2 C3 1.383(6)
C2 H2 0.9500
C3 C4 1.384(5)
C3 H3 0.9500
C4 C5 1.388(5)
C4 H4 0.9500
C5 N1 1.329(4)
C5 C6 1.512(4)
C6 N2 1.476(4)
C6 H6A 0.9900
C6 H6B 0.9900
C7 N2 1.272(4)
C7 C8 1.515(4)
C7 C15 1.518(4)
C8 C9 1.541(5)
C8 H8A 0.9900
C8 H8B 0.9900
C9 C10 1.536(5)
C9 C13 1.539(6)
C9 H9 1.0000
C10 C11 1.533(6)
C10 C12 1.537(5)
C10 C15 1.549(5)
C11 H11A 0.9800
C11 H11B 0.9800
C11 H11C 0.9800
C12 H12A 0.9800
C12 H12B 0.9800
C12 H12C 0.9800
C13 C14 1.550(6)
C13 H13A 0.9900
C13 H13B 0.9900
C14 C15 1.556(6)
C14 H14A 0.9900
C14 H14B 0.9900
C15 C16 1.514(4)
C16 H16A 0.9800
C16 H16B 0.9800
C16 H16C 0.9800
C17 C18 1.459(5)
C17 H17A 0.9800
C17 H17B 0.9800
C17 H17C 0.9800
C18 N3 1.132(4)
P1 F6 1.597(4)
P1 F4 1.597(4)
P1 F3 1.599(2)
P1 F2 1.602(4)
P1 F5 1.602(4)
P1 F1 1.604(2)

loop_
_geom_torsion_atom_site_label_1
_geom_torsion_atom_site_label_2
_geom_torsion_atom_site_label_3
_geom_torsion_atom_site_label_4
_geom_torsion
N1 C1 C2 C3 -0.9(14)
C1 C2 C3 C4 2.6(13)
C2 C3 C4 C5 -3.7(13)
C3 C4 C5 N1 3.2(12)
C3 C4 C5 C6 -178.6(7)
N1 C5 C6 N2 -8.0(10)
C4 C5 C6 N2 173.7(6)
N2 C7 C8 C9 177.2(5)
C15 C7 C8 C9 -0.6(5)
C7 C8 C9 C10 35.1(5)
C7 C8 C9 C13 -72.4(5)
C13 C9 C10 C11 173.2(4)
C8 C9 C10 C11 63.6(5)
C13 C9 C10 C12 -62.7(4)
C8 C9 C10 C12 -172.3(4)
C13 C9 C10 C15 55.5(3)
C8 C9 C10 C15 -54.1(4)
C10 C9 C13 C14 -36.7(4)
C8 C9 C13 C14 70.6(4)
C9 C13 C14 C15 2.2(4)
N2 C7 C15 C16 19.2(8)
C8 C7 C15 C16 -162.9(5)
N2 C7 C15 C10 148.6(5)
C8 C7 C15 C10 -33.5(5)
N2 C7 C15 C14 -106.1(6)
C8 C7 C15 C14 71.8(5)
C11 C10 C15 C16 64.3(5)
C9 C10 C15 C16 -178.3(4)
C12 C10 C15 C16 -59.4(5)
C11 C10 C15 C7 -64.6(4)
C9 C10 C15 C7 52.8(3)
C12 C10 C15 C7 171.7(4)
C11 C10 C15 C14 -170.5(3)
C9 C10 C15 C14 -53.2(3)
C12 C10 C15 C14 65.8(4)
C13 C14 C15 C16 160.3(3)
C13 C14 C15 C7 -72.3(4)
C13 C14 C15 C10 32.5(4)
C4 C5 N1 C1 -1.5(11)
C6 C5 N1 C1 -179.7(7)
C4 C5 N1 Cu1 -178.7(6)
C6 C5 N1 Cu1 3.0(8)
C2 C1 N1 C5 0.3(12)
C2 C1 N1 Cu1 177.1(6)
C8 C7 N2 C6 -0.7(9)
C15 C7 N2 C6 176.7(5)
C8 C7 N2 Cu1 178.0(5)
C15 C7 N2 Cu1 -4.6(9)
C5 C6 N2 C7 -172.2(5)
C5 C6 N2 Cu1 8.8(8)
